data_7204322
loop_
_publ_author_name
'Imakubo, Tatsuro'
'Tajima, Naoya'
'Tamura, Masafumi'
'Kato, Reizo'
'Nishio, Yutaka'
'Kajita, Koji'

_publ_section_title
;
 A supramolecular superconductor \q-(DIETS)2[Au(CN)4]
;
_journal_issue 2
_journal_name_full 'Journal of Materials Chemistry'
_journal_page_first 159
_journal_paper_doi 10.1039/b110303b
_journal_volume 12
_journal_year 2002
_chemical_formula_moiety 'theta (DIETS)2Au(CN)4'
_chemical_formula_sum 'C20 H8 Au I4 N4 S8 Se4'
_chemical_formula_weight 1581.21
_space_group_IT_number 58
_symmetry_cell_setting orthorhombic
_symmetry_Int_Tables_number 58
_symmetry_space_group_name_Hall '-P 2 2n'
_symmetry_space_group_name_H-M 'P n n m'
_audit_creation_date 'Fri Jul 13 13:31:20 2001'
_audit_creation_method 'by teXsan'
_cell_angle_alpha 90
_cell_angle_beta 90
_cell_angle_gamma 90
_cell_formula_units_Z 2
_cell_length_a 4.274(4)
_cell_length_b 11.114(3)
_cell_length_c 37.426(4)
_cell_measurement_reflns_used 25
_cell_measurement_temperature 293.2
_cell_measurement_theta_max 11.6
_cell_measurement_theta_min 4.2
_cell_volume 1777.8(17)
_computing_cell_refinement 'MSC/AFC Diffractometer Control'
_computing_data_collection 'MSC/AFC Diffractometer Control'
_computing_data_reduction 'teXsan Ver. 1.11'
_computing_publication_material 'teXsan Ver. 1.11'
_computing_structure_refinement 'teXsan Ver. 1.10'
_computing_structure_solution SAPI91
_diffrn_measurement_device_type 'Rigaku AFC6S'
_diffrn_measurement_method \w-2\q
_diffrn_radiation_type 'Mo K\a'
_diffrn_radiation_wavelength 0.7107
_diffrn_reflns_limit_h_max 0
_diffrn_reflns_limit_h_min 0
_diffrn_reflns_limit_k_max 0
_diffrn_reflns_limit_k_min 0
_diffrn_reflns_limit_l_max 0
_diffrn_reflns_limit_l_min 0
_diffrn_reflns_number 3091
_diffrn_standards_decay_% 0.80
_diffrn_standards_interval_count 150
_diffrn_standards_number 3
_exptl_absorpt_coefficient_mu 12.216
_exptl_absorpt_correction_T_max 0.295
_exptl_absorpt_correction_T_min 0.191
_exptl_absorpt_correction_type psi-scan
_exptl_absorpt_process_details '(North, Phillips & Mathews, 1968)'
_exptl_crystal_colour black
_exptl_crystal_density_diffrn 2.954
_exptl_crystal_density_method 'not measured'
_exptl_crystal_description rod
_exptl_crystal_size_max 0.500
_exptl_crystal_size_mid 0.200
_exptl_crystal_size_min 0.100
_refine_diff_density_max 1.29
_refine_diff_density_min -1.09
_refine_ls_extinction_coef 0.00000
_refine_ls_extinction_method 'Zachariasen(1967) type 2 Gaussian isotropic'
_refine_ls_goodness_of_fit_ref 1.167
_refine_ls_hydrogen_treatment noref
_refine_ls_number_parameters 0
_refine_ls_number_reflns 1905
_refine_ls_R_factor_gt 0.0000
_refine_ls_shift/su_max 0.0000
_refine_ls_structure_factor_coef F
_refine_ls_weighting_details 'w = 1/[\s^2^(Fo) + 0.00040|Fo|^2^]'
_refine_ls_weighting_scheme calc
_refine_ls_wR_factor_ref 0.0415
_reflns_number_gt 0
_reflns_number_total 0
_reflns_threshold_expression F^2^>2.0\s(F^2^)
_cod_data_source_file b110303b.txt
_cod_data_source_block theta_(DIETS)2Au(CN)4
_cod_original_cell_volume 1777(1)
_cod_original_sg_symbol_H-M Pnnm
_cod_original_formula_sum 'C20 H8 Au I4 N4 S8 Se4 '
_cod_database_code 7204322

loop_
_symmetry_equiv_pos_as_xyz
x,y,z
-x,-y,z
1/2+x,1/2-y,1/2-z
1/2-x,1/2+y,1/2-z
-x,-y,-z
x,y,-z
1/2-x,1/2+y,1/2+z
1/2+x,1/2-y,1/2+z

loop_
_atom_site_label
_atom_site_type_symbol
_atom_site_fract_x
_atom_site_fract_y
_atom_site_fract_z
_atom_site_U_iso_or_equiv
_atom_site_adp_type
_atom_site_occupancy
_atom_site_calc_flag
_atom_site_refinement_flags
_atom_site_disorder_assembly
_atom_site_disorder_group
Au(1) Au 1.0000 0.5000 0.0000 0.0264(1) Uani 1.00 d S . .
I(1) I 0.2237(1) 0.15117(4) 0.06050(1) 0.0373(1) Uani 1.00 d . . .
Se(1) Se 0.1685(2) 0.12747(7) 0.23413(2) 0.0369(2) Uani 1.00 d . . .
S(1) S 0.1722(5) 0.1431(2) 0.31475(4) 0.0418(5) Uani 1.00 d . . .
S(2) S 0.1619(5) 0.1152(2) 0.14549(4) 0.0396(5) Uani 1.00 d . . .
N(1) N 0.506(2) 0.2942(9) 0.0000 0.046(3) Uani 1.00 d S . .
N(2) N 1.0000 0.5000 0.0839(2) 0.065(4) Uani 1.00 d S . .
C(1) C 0.0000 0.0000 0.2071(2) 0.033(2) Uani 1.00 d S . .
C(2) C 0.0000 0.0000 0.1709(2) 0.035(2) Uani 1.00 d S . .
C(3) C 0.065(2) 0.0533(6) 0.2785(1) 0.030(2) Uani 1.00 d . . .
C(4) C 0.076(2) 0.0527(6) 0.1041(1) 0.027(2) Uani 1.00 d . . .
C(5) C -0.026(2) 0.0668(7) 0.3513(2) 0.040(2) Uani 1.00 d . . .
C(6) C 0.694(2) 0.3653(9) 0.0000 0.031(2) Uani 1.00 d S . .
C(7) C 1.0000 0.5000 0.0534(2) 0.035(2) Uani 1.00 d S . .
H(1) H 0.0377 0.1011 0.3735 0.0474 Uiso 1.00 calc . . .
H(2) H -0.2505 0.0812 0.3490 0.0474 Uiso 1.00 calc . . .

loop_
_atom_site_aniso_label
_atom_site_aniso_U_11
_atom_site_aniso_U_22
_atom_site_aniso_U_33
_atom_site_aniso_U_12
_atom_site_aniso_U_13
_atom_site_aniso_U_23
Au(1) 0.0304(3) 0.0265(2) 0.0222(2) -0.0011(2) 0.0000 0.0000
I(1) 0.0478(3) 0.0354(3) 0.0288(2) -0.0018(2) 0.0048(2) 0.0085(2)
Se(1) 0.0543(5) 0.0341(4) 0.0222(3) -0.0063(4) 0.0003(3) 0.0004(3)
S(1) 0.056(1) 0.045(1) 0.0237(7) -0.006(1) -0.0021(8) -0.0054(7)
S(2) 0.062(1) 0.0331(9) 0.0242(7) -0.0129(9) 0.0015(8) -0.0030(6)
N(1) 0.041(5) 0.049(6) 0.048(5) -0.007(5) 0.0000 0.0000
N(2) 0.089(9) 0.084(8) 0.023(4) 0.026(7) 0.0000 0.0000
C(1) 0.043(5) 0.033(5) 0.024(4) -0.007(5) 0.0000 0.0000
C(2) 0.052(6) 0.027(4) 0.025(4) -0.005(5) 0.0000 0.0000
C(3) 0.035(4) 0.038(4) 0.018(2) 0.004(3) -0.001(2) -0.002(2)
C(4) 0.037(4) 0.025(3) 0.019(2) -0.002(3) 0.000(2) -0.001(2)
C(5) 0.047(5) 0.051(4) 0.023(3) 0.009(4) -0.002(3) -0.001(3)
C(6) 0.038(5) 0.029(5) 0.025(4) 0.000(5) 0.0000 0.0000
C(7) 0.049(6) 0.030(5) 0.027(4) -0.011(5) 0.0000 0.0000

loop_
_atom_type_symbol
_atom_type_description
_atom_type_scat_dispersion_real
_atom_type_scat_dispersion_imag
_atom_type_scat_source
Au Au -2.013 8.802
;International Tables for Crystallography
(1992, Vol. C, Tables 4.2.6.8 and 6.1.1.1)
;
I I -0.474 1.812
;International Tables for Crystallography
(1992, Vol. C, Tables 4.2.6.8 and 6.1.1.1)
;
Se Se -0.093 2.226
;International Tables for Crystallography
(1992, Vol. C, Tables 4.2.6.8 and 6.1.1.1)
;
S S 0.125 0.123
;International Tables for Crystallography
(1992, Vol. C, Tables 4.2.6.8 and 6.1.1.1)
;
N N 0.006 0.003
;International Tables for Crystallography
(1992, Vol. C, Tables 4.2.6.8 and 6.1.1.1)
;
C C 0.003 0.002
;International Tables for Crystallography
(1992, Vol. C, Tables 4.2.6.8 and 6.1.1.1)
;
H H 0.000 0.000
;International Tables for Crystallography
(1992, Vol. C, Table 6.1.1.2)
;

loop_
_geom_angle_atom_site_label_1
_geom_angle_atom_site_label_2
_geom_angle_atom_site_label_3
_geom_angle
_geom_angle_site_symmetry_1
_geom_angle_site_symmetry_2
_geom_angle_site_symmetry_3
_geom_angle_publ_flag
C(6) Au(1) C(6) 180.0 0_555 0_555 0_555 yes
C(6) Au(1) C(7) 90.0 0_555 0_555 0_555 yes
C(6) Au(1) C(7) 90.0 0_555 0_555 0_555 yes
C(6) Au(1) C(7) 90.0 0_555 0_555 0_555 yes
C(6) Au(1) C(7) 90.0 0_555 0_555 0_555 yes
C(7) Au(1) C(7) 180.0 0_555 0_555 0_555 yes
C(1) Se(1) C(3) 93.1(3) 0_555 0_555 0_555 yes
C(3) S(1) C(5) 101.3(3) 0_555 0_555 0_555 yes
C(2) S(2) C(4) 96.2(3) 0_555 0_555 0_555 yes
Se(1) C(1) Se(1) 115.1(4) 0_555 0_555 0_555 yes
Se(1) C(1) C(2) 122.4(2) 0_555 0_555 0_555 yes
Se(1) C(1) C(2) 122.4(2) 0_555 0_555 0_555 yes
S(2) C(2) S(2) 113.8(5) 0_555 0_555 0_555 yes
S(2) C(2) C(1) 123.1(2) 0_555 0_555 0_555 yes
S(2) C(2) C(1) 123.1(2) 0_555 0_555 0_555 yes
Se(1) C(3) S(1) 111.7(4) 0_555 0_555 0_555 yes
Se(1) C(3) C(3) 119.3(2) 0_555 0_555 0_555 yes
S(1) C(3) C(3) 129.0(2) 0_555 0_555 0_555 yes
I(1) C(4) S(2) 115.4(3) 0_555 0_555 0_555 yes
I(1) C(4) C(4) 127.7(2) 0_555 0_555 0_555 yes
S(2) C(4) C(4) 116.9(2) 0_555 0_555 0_555 yes
S(1) C(5) C(5) 113.0(5) 0_555 0_555 0_555 yes
Au(1) C(6) N(1) 175.7(10) 0_555 0_555 0_555 yes
Au(1) C(7) N(2) 180.0 0_555 0_555 0_555 yes

loop_
_geom_bond_atom_site_label_1
_geom_bond_atom_site_label_2
_geom_bond_distance
_geom_bond_site_symmetry_1
_geom_bond_site_symmetry_2
_geom_bond_publ_flag
Au(1) C(6) 1.99(1) . . yes
Au(1) C(6) 1.99(1) . 2_765 yes
Au(1) C(7) 1.999(9) . . yes
Au(1) C(7) 1.999(9) . 5_765 yes
I(1) C(4) 2.063(6) . . yes
Se(1) C(1) 1.883(5) . . yes
Se(1) C(3) 1.906(6) . . yes
S(1) C(3) 1.744(6) . . yes
S(1) C(5) 1.821(8) . . yes
S(2) C(2) 1.738(5) . . yes
S(2) C(4) 1.737(6) . . yes
N(1) C(6) 1.13(1) . . yes
N(2) C(7) 1.14(1) . . yes
C(1) C(2) 1.36(1) . . yes
C(3) C(3) 1.31(1) . 2_555 yes
C(4) C(4) 1.34(1) . 2_555 yes
C(5) C(5) 1.50(2) . 2_555 yes

loop_
_geom_contact_atom_site_label_1
_geom_contact_atom_site_label_2
_geom_contact_distance
_geom_contact_site_symmetry_1
_geom_contact_site_symmetry_2
_geom_contact_publ_flag
Au(1) N(1) 3.15(1) . 1_655 ?
Au(1) N(1) 3.15(1) . 2_665 ?
Au(1) C(6) 3.32(1) . 1_655 ?
Au(1) C(6) 3.32(1) . 2_665 ?
I(1) N(1) 3.018(7) . . ?
N(1) C(6) 3.56(1) . 1_455 ?
N(2) C(5) 3.243(10) . 3_655 ?
N(2) C(5) 3.243(10) . 4_555 ?
N(2) C(5) 3.388(9) . 3_555 ?
N(2) C(5) 3.388(9) . 4_655 ?
C(6) C(6) 3.42(2) . 2_665 ?
